data_1508058
loop_
_publ_author_name
'Mulvey, Robert E.'
'Blair, Victoria L.'
'Clegg, William'
'Kennedy, Alan R.'
'Klett, Jan'
'Russo, Luca'

_publ_section_title
;
 Cleave and capture chemistry illustrated through bimetallic-induced
 fragmentation of tetrahydrofuran.
;
_journal_issue 7
_journal_name_full 'Nature chemistry'
_journal_page_first 588
_journal_page_last 591
_journal_paper_doi 10.1038/nchem.667
_journal_volume 2
_journal_year 2010
_chemical_formula_sum 'C52.4 H108 Mn2 N8 Na2'
_chemical_formula_weight 1006.13
_chemical_name_systematic
;
 ?
;
_space_group_IT_number 14
_symmetry_cell_setting monoclinic
_symmetry_space_group_name_Hall '-P 2yn'
_symmetry_space_group_name_H-M 'P 1 21/n 1'
_atom_sites_solution_hydrogens geom
_atom_sites_solution_primary direct
_atom_sites_solution_secondary difmap
_audit_creation_method SHELXL-97
_cell_angle_alpha 90.00
_cell_angle_beta 90.465(4)
_cell_angle_gamma 90.00
_cell_formula_units_Z 2
_cell_length_a 8.2875(3)
_cell_length_b 21.6756(9)
_cell_length_c 16.5068(7)
_cell_measurement_reflns_used 13194
_cell_measurement_temperature 123(2)
_cell_measurement_theta_max 30.10
_cell_measurement_theta_min 4.78
_cell_volume 2965.1(2)
_computing_data_collection Crysalis
_computing_publication_material SHELXL
_computing_structure_refinement 'SHELXL-97 (Sheldrick, 1997)'
_computing_structure_solution SHELXS
_diffrn_ambient_temperature 123(2)
_diffrn_measured_fraction_theta_full 0.993
_diffrn_measured_fraction_theta_max 0.992
_diffrn_measurement_device_type 'Oxford Diffraction Xcalibur S'
_diffrn_measurement_method 'omega scans'
_diffrn_radiation_monochromator graphite
_diffrn_radiation_source 'fine-focus sealed tube'
_diffrn_radiation_type MoK\a
_diffrn_radiation_wavelength 0.71073
_diffrn_reflns_av_R_equivalents 0.0389
_diffrn_reflns_av_sigmaI/netI 0.0488
_diffrn_reflns_limit_h_max 11
_diffrn_reflns_limit_h_min -11
_diffrn_reflns_limit_k_max 29
_diffrn_reflns_limit_k_min -29
_diffrn_reflns_limit_l_max 22
_diffrn_reflns_limit_l_min -21
_diffrn_reflns_number 35537
_diffrn_reflns_theta_full 27.00
_diffrn_reflns_theta_max 29.00
_diffrn_reflns_theta_min 4.81
_diffrn_standards_decay_% 0
_diffrn_standards_number 0
_exptl_absorpt_coefficient_mu 0.479
_exptl_absorpt_correction_T_max 1.00000
_exptl_absorpt_correction_T_min 0.90189
_exptl_absorpt_correction_type multi-scan
_exptl_absorpt_process_details
;
CrysAlis RED, Oxford Diffraction Ltd.,
Version 1.171.32.17 (release 11-02-2008 CrysAlis171 .NET)
(compiled Feb 11 2008,09:33:37)
Empirical absorption correction using spherical harmonics,
 implemented in SCALE3 ABSPACK scaling algorithm.
;
_exptl_crystal_colour colourless
_exptl_crystal_density_diffrn 1.127
_exptl_crystal_density_method 'not measured'
_exptl_crystal_description fragment
_exptl_crystal_F_000 1101
_exptl_crystal_size_max 0.2
_exptl_crystal_size_mid 0.2
_exptl_crystal_size_min 0.08
_refine_diff_density_max 0.973
_refine_diff_density_min -0.405
_refine_diff_density_rms 0.056
_refine_ls_extinction_method none
_refine_ls_goodness_of_fit_ref 1.072
_refine_ls_hydrogen_treatment mixed
_refine_ls_matrix_type full
_refine_ls_number_parameters 323
_refine_ls_number_reflns 7821
_refine_ls_number_restraints 0
_refine_ls_restrained_S_all 1.072
_refine_ls_R_factor_all 0.0882
_refine_ls_R_factor_gt 0.0549
_refine_ls_shift/su_max 0.000
_refine_ls_shift/su_mean 0.000
_refine_ls_structure_factor_coef Fsqd
_refine_ls_weighting_details 'calc w=1/[\s^2^(Fo^2^)+(0.0718P)^2^+0.6636P] where P=(Fo^2^+2Fc^2^)/3'
_refine_ls_weighting_scheme calc
_refine_ls_wR_factor_gt 0.1318
_refine_ls_wR_factor_ref 0.1424
_reflns_number_gt 5597
_reflns_number_total 7821
_reflns_threshold_expression I>2\s(I)
_cod_data_source_file nchem.667-s4.cif
_cod_data_source_block rab17
_cod_original_sg_symbol_H-M P21/n
_cod_original_formula_sum 'C52.40 H108 Mn2 N8 Na2'
_cod_database_code 1508058

loop_
_symmetry_equiv_pos_as_xyz
'x, y, z'
'-x+1/2, y+1/2, -z+1/2'
'-x, -y, -z'
'x-1/2, -y-1/2, z-1/2'

loop_
_atom_site_label
_atom_site_type_symbol
_atom_site_fract_x
_atom_site_fract_y
_atom_site_fract_z
_atom_site_U_iso_or_equiv
_atom_site_adp_type
_atom_site_occupancy
_atom_site_symmetry_multiplicity
_atom_site_calc_flag
_atom_site_refinement_flags
_atom_site_disorder_assembly
_atom_site_disorder_group
Mn1 Mn 0.04191(4) 0.017882(15) 0.26985(2) 0.02770(11) Uani 1 1 d . . .
Na1 Na 0.13724(10) 0.12083(4) 0.39886(5) 0.0295(2) Uani 1 1 d . B .
N1 N 0.0868(2) 0.11289(8) 0.25314(11) 0.0256(4) Uani 1 1 d . B .
N2 N -0.0227(2) -0.05368(8) 0.19860(12) 0.0299(4) Uani 1 1 d . A .
N3 N 0.0473(2) 0.20076(9) 0.50121(12) 0.0345(4) Uani 1 1 d . . .
N4 N 0.3728(2) 0.13839(9) 0.48927(13) 0.0352(4) Uani 1 1 d . . .
C1 C 0.2385(3) 0.12760(10) 0.20969(14) 0.0294(5) Uani 1 1 d . . .
C2 C 0.2778(3) 0.19673(11) 0.21400(16) 0.0363(5) Uani 1 1 d . . .
H2A H 0.3072 0.2076 0.2705 0.044 Uiso 1 1 calc R . .
H2B H 0.3725 0.2053 0.1796 0.044 Uiso 1 1 calc R . .
C3 C 0.1395(3) 0.23685(11) 0.18673(16) 0.0388(6) Uani 1 1 d . . .
H3A H 0.1165 0.2296 0.1285 0.047 Uiso 1 1 calc R B .
H3B H 0.1681 0.2809 0.1940 0.047 Uiso 1 1 calc R . .
C4 C -0.0087(3) 0.22151(10) 0.23646(15) 0.0345(5) Uani 1 1 d . . .
H4A H -0.1012 0.2461 0.2161 0.041 Uiso 1 1 calc R . .
H4B H 0.0114 0.2335 0.2935 0.041 Uiso 1 1 calc R . .
C5 C -0.0531(3) 0.15277(10) 0.23325(13) 0.0282(4) Uani 1 1 d . . .
C6 C 0.2396(3) 0.10658(12) 0.12055(15) 0.0394(6) Uani 1 1 d . . .
H6A H 0.1962 0.0646 0.1166 0.059 Uiso 1 1 calc R . .
H6B H 0.3505 0.1071 0.1004 0.059 Uiso 1 1 calc R . .
H6C H 0.1728 0.1346 0.0879 0.059 Uiso 1 1 calc R . .
C7 C 0.3737(3) 0.09299(11) 0.25312(16) 0.0365(5) Uani 1 1 d . . .
H7A H 0.3803 0.1067 0.3096 0.055 Uiso 1 1 calc R . .
H7B H 0.4764 0.1014 0.2262 0.055 Uiso 1 1 calc R . .
H7C H 0.3515 0.0486 0.2515 0.055 Uiso 1 1 calc R . .
C8 C -0.1357(3) 0.13787(12) 0.15115(15) 0.0376(5) Uani 1 1 d . . .
H8A H -0.0708 0.1546 0.1069 0.056 Uiso 1 1 calc R . .
H8B H -0.2434 0.1565 0.1496 0.056 Uiso 1 1 calc R . .
H8C H -0.1453 0.0930 0.1449 0.056 Uiso 1 1 calc R . .
C9 C -0.1787(3) 0.14169(12) 0.29913(15) 0.0312(5) Uani 1 1 d . B .
C10 C 0.0969(3) -0.09481(11) 0.16253(17) 0.0392(6) Uani 1 1 d . . .
C11 C 0.0582(3) -0.16274(11) 0.17914(17) 0.0393(6) Uani 1 1 d . . .
H11A H 0.1343 -0.1891 0.1487 0.047 Uiso 1 1 calc R . .
H11B H 0.0740 -0.1713 0.2376 0.047 Uiso 1 1 calc R . .
C12 C -0.1136(3) -0.17948(12) 0.15485(19) 0.0460(6) Uani 1 1 d . . .
H12A H -0.1282 -0.1747 0.0956 0.055 Uiso 1 1 calc R B .
H12B H -0.1361 -0.2230 0.1692 0.055 Uiso 1 1 calc R . .
C13 C -0.2276(3) -0.13717(11) 0.19913(18) 0.0439(6) Uani 1 1 d . A .
H13A H -0.2189 -0.1452 0.2581 0.053 Uiso 1 1 calc R . .
H13B H -0.3397 -0.1464 0.1820 0.053 Uiso 1 1 calc R . .
C14 C -0.1914(3) -0.06822(10) 0.18269(14) 0.0330(5) Uani 1 1 d . . .
C15 C 0.1188(4) -0.08552(15) 0.06928(19) 0.0578(8) Uani 1 1 d . . .
H15A H 0.0243 -0.1018 0.0404 0.087 Uiso 1 1 calc R . .
H15B H 0.2157 -0.1075 0.0516 0.087 Uiso 1 1 calc R . .
H15C H 0.1303 -0.0414 0.0575 0.087 Uiso 1 1 calc R . .
C16 C 0.2570(3) -0.08045(15) 0.2012(2) 0.0647(10) Uani 1 1 d . . .
H16A H 0.2868 -0.0377 0.1893 0.097 Uiso 1 1 calc R . .
H16B H 0.3394 -0.1083 0.1797 0.097 Uiso 1 1 calc R . .
H16C H 0.2496 -0.0860 0.2600 0.097 Uiso 1 1 calc R . .
C17 C -0.2593(4) -0.05127(14) 0.09908(18) 0.0525(7) Uani 1 1 d . A .
H17A H -0.2167 -0.0111 0.0826 0.079 Uiso 1 1 calc R . .
H17B H -0.3773 -0.0492 0.1015 0.079 Uiso 1 1 calc R . .
H17C H -0.2275 -0.0827 0.0596 0.079 Uiso 1 1 calc R . .
C18 C -0.2908(3) -0.03099(12) 0.24293(18) 0.0439(6) Uani 1 1 d . A 1
H18A H -0.2482 -0.0375 0.2978 0.066 Uiso 1 1 calc R A 1
H18B H -0.4036 -0.0445 0.2404 0.066 Uiso 1 1 calc R A 1
H18C H -0.2845 0.0129 0.2293 0.066 Uiso 1 1 calc R A 1
C19 C -0.0249(4) 0.25909(13) 0.47537(18) 0.0506(7) Uani 1 1 d . B 1
H19A H -0.1158 0.2508 0.4386 0.076 Uiso 1 1 calc R B 1
H19B H 0.0560 0.2839 0.4473 0.076 Uiso 1 1 calc R B 1
H19C H -0.0635 0.2816 0.5229 0.076 Uiso 1 1 calc R B 1
C20 C -0.0724(3) 0.16466(13) 0.54476(18) 0.0442(6) Uani 1 1 d . B 1
H20A H -0.0231 0.1263 0.5642 0.066 Uiso 1 1 d R B 1
H20B H -0.1629 0.1550 0.5084 0.066 Uiso 1 1 d R B 1
H20C H -0.1117 0.1885 0.5910 0.066 Uiso 1 1 d R B 1
C21 C 0.1845(3) 0.21298(11) 0.55389(15) 0.0377(5) Uani 1 1 d . B 1
H21A H 0.1444 0.2254 0.6078 0.045 Uiso 1 1 calc R B 1
H21B H 0.2461 0.2481 0.5315 0.045 Uiso 1 1 calc R B 1
C22 C 0.2977(3) 0.15835(12) 0.56438(15) 0.0398(6) Uani 1 1 d . B 1
H22A H 0.3834 0.1696 0.6038 0.048 Uiso 1 1 calc R B 1
H22B H 0.2364 0.1234 0.5874 0.048 Uiso 1 1 calc R B 1
C23 C 0.4599(4) 0.08086(14) 0.5037(2) 0.0561(8) Uani 1 1 d . B .
H23A H 0.5102 0.0671 0.4533 0.084 Uiso 1 1 calc R . .
H23B H 0.3845 0.0492 0.5225 0.084 Uiso 1 1 calc R . .
H23C H 0.5436 0.0876 0.5451 0.084 Uiso 1 1 calc R . .
C24 C 0.4814(3) 0.18568(13) 0.45953(17) 0.0453(6) Uani 1 1 d . B .
H24A H 0.4190 0.2223 0.4439 0.068 Uiso 1 1 calc R . .
H24B H 0.5395 0.1700 0.4123 0.068 Uiso 1 1 calc R . .
H24C H 0.5590 0.1967 0.5023 0.068 Uiso 1 1 calc R . .
C25 C 0.0878(4) -0.00021(13) 0.39499(18) 0.0281(6) Uani 0.80 1 d P B 1
H25 H 0.1908 -0.0169 0.4080 0.034 Uiso 0.80 1 calc PR B 1
C26 C -0.0121(3) 0.00923(12) 0.45785(18) 0.0267(6) Uani 0.80 1 d P . 1
H26 H -0.1098 0.0304 0.4459 0.032 Uiso 0.80 1 calc PR . 1
C27 C 0.1435(16) -0.0071(6) 0.4625(8) 0.041(3) Uiso 0.20 1 d P . 2
H27 H 0.2456 -0.0107 0.4371 0.049 Uiso 0.20 1 calc PR . 2
C28 C -0.1379(16) 0.0159(6) 0.4561(8) 0.039(3) Uiso 0.20 1 d P . 2
H28 H -0.2321 0.0281 0.4271 0.047 Uiso 0.20 1 calc PR . 2
C29 C 0.0120(19) 0.0067(6) 0.4139(10) 0.031(3) Uiso 0.20 1 d P B 2
H9A H -0.206(3) 0.1024(13) 0.3015(16) 0.037(7) Uiso 1 1 d . . .
H9B H -0.136(3) 0.1544(11) 0.3519(16) 0.033(7) Uiso 1 1 d . . .
H9C H -0.282(3) 0.1661(12) 0.2921(16) 0.037(7) Uiso 1 1 d . . .

loop_
_atom_site_aniso_label
_atom_site_aniso_U_11
_atom_site_aniso_U_22
_atom_site_aniso_U_33
_atom_site_aniso_U_23
_atom_site_aniso_U_13
_atom_site_aniso_U_12
Mn1 0.02942(18) 0.02798(17) 0.02561(18) 0.00033(13) -0.00437(12) -0.00212(14)
Na1 0.0275(4) 0.0342(5) 0.0266(5) -0.0037(3) -0.0022(4) 0.0001(3)
N1 0.0230(9) 0.0291(9) 0.0248(9) -0.0004(7) 0.0014(7) -0.0025(7)
N2 0.0262(9) 0.0270(9) 0.0365(11) -0.0054(8) 0.0024(8) -0.0024(7)
N3 0.0348(10) 0.0352(10) 0.0335(11) -0.0040(8) 0.0003(8) 0.0039(8)
N4 0.0251(10) 0.0403(11) 0.0402(12) -0.0011(9) -0.0013(9) 0.0041(8)
C1 0.0289(11) 0.0315(11) 0.0278(11) -0.0034(9) 0.0020(9) -0.0046(9)
C2 0.0362(13) 0.0363(12) 0.0365(13) -0.0017(10) 0.0066(10) -0.0104(10)
C3 0.0466(15) 0.0309(12) 0.0389(14) 0.0029(10) 0.0010(11) -0.0063(10)
C4 0.0395(13) 0.0280(11) 0.0359(13) 0.0019(9) 0.0002(11) 0.0007(9)
C5 0.0294(11) 0.0293(10) 0.0258(11) 0.0014(9) -0.0007(9) -0.0004(9)
C6 0.0421(14) 0.0472(14) 0.0291(12) -0.0071(10) 0.0093(11) -0.0063(11)
C7 0.0270(12) 0.0394(13) 0.0433(14) -0.0069(10) 0.0028(10) -0.0023(10)
C8 0.0387(13) 0.0425(13) 0.0316(13) 0.0044(10) -0.0091(11) -0.0015(11)
C9 0.0289(12) 0.0312(12) 0.0335(13) -0.0005(9) 0.0008(10) 0.0005(10)
C10 0.0329(13) 0.0328(12) 0.0521(16) -0.0097(11) 0.0048(11) -0.0032(10)
C11 0.0376(13) 0.0312(12) 0.0490(15) -0.0053(10) 0.0005(12) 0.0041(10)
C12 0.0456(15) 0.0310(13) 0.0616(18) -0.0073(12) 0.0031(13) -0.0046(11)
C13 0.0381(14) 0.0338(13) 0.0597(18) -0.0061(11) 0.0016(13) -0.0074(11)
C14 0.0338(12) 0.0301(11) 0.0349(13) -0.0053(9) -0.0059(10) 0.0007(9)
C15 0.063(2) 0.0576(18) 0.0531(18) -0.0127(14) 0.0236(15) -0.0103(15)
C16 0.0311(14) 0.0532(18) 0.110(3) -0.0342(18) -0.0089(16) 0.0030(13)
C17 0.0539(17) 0.0563(17) 0.0469(17) -0.0037(13) -0.0175(14) 0.0017(14)
C18 0.0258(12) 0.0409(14) 0.0650(18) -0.0144(12) -0.0002(12) -0.0009(10)
C19 0.0605(18) 0.0431(14) 0.0480(16) -0.0041(12) -0.0015(14) 0.0182(13)
C20 0.0310(13) 0.0526(16) 0.0491(16) -0.0075(12) 0.0061(12) 0.0004(11)
C21 0.0394(13) 0.0390(13) 0.0347(13) -0.0084(10) 0.0039(11) -0.0012(10)
C22 0.0351(13) 0.0527(15) 0.0315(13) -0.0010(11) -0.0039(10) 0.0008(11)
C23 0.0510(17) 0.0555(17) 0.0618(19) 0.0019(14) -0.0063(15) 0.0221(14)
C24 0.0311(13) 0.0596(17) 0.0452(16) -0.0042(12) 0.0034(11) -0.0101(12)
C25 0.0300(16) 0.0283(14) 0.0259(15) 0.0009(10) -0.0012(13) -0.0045(11)
C26 0.0313(15) 0.0284(14) 0.0204(15) 0.0018(10) -0.0019(11) -0.0018(11)

loop_
_atom_type_symbol
_atom_type_description
_atom_type_scat_dispersion_real
_atom_type_scat_dispersion_imag
_atom_type_scat_source
Mn Mn 0.3368 0.7283 'International Tables Vol C Tables 4.2.6.8 and 6.1.1.4'
Na Na 0.0362 0.0249 'International Tables Vol C Tables 4.2.6.8 and 6.1.1.4'
N N 0.0061 0.0033 'International Tables Vol C Tables 4.2.6.8 and 6.1.1.4'
C C 0.0033 0.0016 'International Tables Vol C Tables 4.2.6.8 and 6.1.1.4'
H H 0.0000 0.0000 'International Tables Vol C Tables 4.2.6.8 and 6.1.1.4'

loop_
_geom_angle_atom_site_label_1
_geom_angle_atom_site_label_2
_geom_angle_atom_site_label_3
_geom_angle
_geom_angle_site_symmetry_1
_geom_angle_site_symmetry_3
N2 Mn1 N1 136.09(8) . .
N2 Mn1 C25 117.89(9) . .
N1 Mn1 C25 106.00(9) . .
N2 Mn1 C29 118.0(3) . .
N1 Mn1 C29 104.3(3) . .
C25 Mn1 C29 16.9(3) . .
N2 Mn1 Na1 173.63(6) . .
N1 Mn1 Na1 50.20(5) . .
C25 Mn1 Na1 55.89(7) . .
C29 Mn1 Na1 55.6(3) . .
N1 Na1 N4 136.99(7) . .
N1 Na1 N3 130.91(7) . .
N4 Na1 N3 74.23(7) . .
N1 Na1 C25 83.21(8) . .
N4 Na1 C25 106.68(9) . .
N3 Na1 C25 130.14(9) . .
N1 Na1 C29 87.9(4) . .
N4 Na1 C29 112.8(3) . .
N3 Na1 C29 116.8(4) . .
C25 Na1 C29 15.4(3) . .
N1 Na1 C26 101.68(8) . .
N4 Na1 C26 105.26(8) . .
N3 Na1 C26 102.62(8) . .
C25 Na1 C26 27.73(9) . .
C29 Na1 C26 15.0(4) . .
N1 Na1 C27 106.6(3) . .
N4 Na1 C27 85.3(3) . .
N3 Na1 C27 114.0(3) . .
C25 Na1 C27 24.1(3) . .
C29 Na1 C27 27.7(4) . .
C26 Na1 C27 26.4(3) . .
N1 Na1 C9 49.74(6) . .
N4 Na1 C9 162.03(7) . .
N3 Na1 C9 90.15(7) . .
C25 Na1 C9 90.11(9) . .
C29 Na1 C9 81.9(3) . .
C26 Na1 C9 86.51(8) . .
C27 Na1 C9 109.6(3) . .
N1 Na1 C20 133.42(8) . .
N4 Na1 C20 85.96(7) . .
N3 Na1 C20 27.34(7) . .
C25 Na1 C20 103.41(9) . .
C29 Na1 C20 89.5(4) . .
C26 Na1 C20 75.69(8) . .
C27 Na1 C20 91.1(3) . .
C9 Na1 C20 83.86(7) . .
N1 Na1 Mn1 41.58(4) . .
N4 Na1 Mn1 134.56(6) . .
N3 Na1 Mn1 148.51(6) . .
C25 Na1 Mn1 41.69(6) . .
C29 Na1 Mn1 47.5(4) . .
C26 Na1 Mn1 62.19(6) . .
C27 Na1 Mn1 65.5(3) . .
C9 Na1 Mn1 62.91(5) . .
C20 Na1 Mn1 126.31(6) . .
N1 Na1 H9B 64.4(6) . .
N4 Na1 H9B 148.3(6) . .
N3 Na1 H9B 74.8(6) . .
C25 Na1 H9B 98.1(6) . .
C29 Na1 H9B 87.0(6) . .
C26 Na1 H9B 87.6(6) . .
C27 Na1 H9B 113.3(6) . .
C9 Na1 H9B 15.6(6) . .
C20 Na1 H9B 69.1(6) . .
Mn1 Na1 H9B 77.1(6) . .
C5 N1 C1 115.55(17) . .
C5 N1 Mn1 117.36(13) . .
C1 N1 Mn1 115.02(13) . .
C5 N1 Na1 107.72(13) . .
C1 N1 Na1 108.75(13) . .
Mn1 N1 Na1 88.22(7) . .
C14 N2 C10 116.59(18) . .
C14 N2 Mn1 121.49(14) . .
C10 N2 Mn1 121.89(15) . .
C21 N3 C20 109.6(2) . .
C21 N3 C19 109.5(2) . .
C20 N3 C19 109.2(2) . .
C21 N3 Na1 106.92(14) . .
C20 N3 Na1 99.60(14) . .
C19 N3 Na1 121.24(16) . .
C24 N4 C22 110.4(2) . .
C24 N4 C23 110.6(2) . .
C22 N4 C23 109.2(2) . .
C24 N4 Na1 113.10(16) . .
C22 N4 Na1 102.59(14) . .
C23 N4 Na1 110.71(17) . .
N1 C1 C7 106.80(18) . .
N1 C1 C2 111.54(18) . .
C7 C1 C2 107.67(19) . .
N1 C1 C6 114.16(18) . .
C7 C1 C6 107.08(19) . .
C2 C1 C6 109.27(19) . .
C3 C2 C1 112.9(2) . .
C3 C2 H2A 109.0 . .
C1 C2 H2A 109.0 . .
C3 C2 H2B 109.0 . .
C1 C2 H2B 109.0 . .
H2A C2 H2B 107.8 . .
C2 C3 C4 109.2(2) . .
C2 C3 H3A 109.8 . .
C4 C3 H3A 109.8 . .
C2 C3 H3B 109.8 . .
C4 C3 H3B 109.8 . .
H3A C3 H3B 108.3 . .
C3 C4 C5 112.83(19) . .
C3 C4 H4A 109.0 . .
C5 C4 H4A 109.0 . .
C3 C4 H4B 109.0 . .
C5 C4 H4B 109.0 . .
H4A C4 H4B 107.8 . .
N1 C5 C9 106.66(18) . .
N1 C5 C4 111.82(18) . .
C9 C5 C4 106.97(18) . .
N1 C5 C8 114.36(18) . .
C9 C5 C8 106.91(19) . .
C4 C5 C8 109.69(19) . .
C1 C6 H6A 109.5 . .
C1 C6 H6B 109.5 . .
H6A C6 H6B 109.5 . .
C1 C6 H6C 109.5 . .
H6A C6 H6C 109.5 . .
H6B C6 H6C 109.5 . .
C1 C7 H7A 109.5 . .
C1 C7 H7B 109.5 . .
H7A C7 H7B 109.5 . .
C1 C7 H7C 109.5 . .
H7A C7 H7C 109.5 . .
H7B C7 H7C 109.5 . .
C5 C8 H8A 109.5 . .
C5 C8 H8B 109.5 . .
H8A C8 H8B 109.5 . .
C5 C8 H8C 109.5 . .
H8A C8 H8C 109.5 . .
H8B C8 H8C 109.5 . .
C5 C9 Na1 79.91(13) . .
C5 C9 H9A 111.1(17) . .
Na1 C9 H9A 93.0(17) . .
C5 C9 H9B 110.2(15) . .
Na1 C9 H9B 43.3(14) . .
H9A C9 H9B 109(2) . .
C5 C9 H9C 114.7(15) . .
Na1 C9 H9C 147.4(15) . .
H9A C9 H9C 107(2) . .
H9B C9 H9C 105(2) . .
N2 C10 C16 107.5(2) . .
N2 C10 C11 111.7(2) . .
C16 C10 C11 108.0(2) . .
N2 C10 C15 114.0(2) . .
C16 C10 C15 106.4(2) . .
C11 C10 C15 109.0(2) . .
C12 C11 C10 112.3(2) . .
C12 C11 H11A 109.2 . .
C10 C11 H11A 109.2 . .
C12 C11 H11B 109.2 . .
C10 C11 H11B 109.2 . .
H11A C11 H11B 107.9 . .
C13 C12 C11 108.4(2) . .
C13 C12 H12A 110.0 . .
C11 C12 H12A 110.0 . .
C13 C12 H12B 110.0 . .
C11 C12 H12B 110.0 . .
H12A C12 H12B 108.4 . .
C12 C13 C14 112.2(2) . .
C12 C13 H13A 109.2 . .
C14 C13 H13A 109.2 . .
C12 C13 H13B 109.2 . .
C14 C13 H13B 109.2 . .
H13A C13 H13B 107.9 . .
N2 C14 C18 106.90(18) . .
N2 C14 C17 117.2(2) . .
C18 C14 C17 105.3(2) . .
N2 C14 C13 111.39(19) . .
C18 C14 C13 106.8(2) . .
C17 C14 C13 108.6(2) . .
C10 C15 H15A 109.5 . .
C10 C15 H15B 109.5 . .
H15A C15 H15B 109.5 . .
C10 C15 H15C 109.5 . .
H15A C15 H15C 109.5 . .
H15B C15 H15C 109.5 . .
C10 C16 H16A 109.5 . .
C10 C16 H16B 109.5 . .
H16A C16 H16B 109.5 . .
C10 C16 H16C 109.5 . .
H16A C16 H16C 109.5 . .
H16B C16 H16C 109.5 . .
C14 C17 H17A 109.5 . .
C14 C17 H17B 109.5 . .
H17A C17 H17B 109.5 . .
C14 C17 H17C 109.5 . .
H17A C17 H17C 109.5 . .
H17B C17 H17C 109.5 . .
C14 C18 H18A 109.5 . .
C14 C18 H18B 109.5 . .
C14 C18 H18C 109.5 . .
N3 C19 H19A 109.5 . .
N3 C19 H19B 109.5 . .
N3 C19 H19C 109.5 . .
N3 C20 Na1 53.05(11) . .
N3 C20 H20A 109.5 . .
Na1 C20 H20A 76.2 . .
N3 C20 H20B 109.5 . .
Na1 C20 H20B 83.7 . .
H20A C20 H20B 109.5 . .
N3 C20 H20C 109.5 . .
Na1 C20 H20C 161.8 . .
H20A C20 H20C 109.5 . .
H20B C20 H20C 109.5 . .
N3 C21 C22 114.0(2) . .
N3 C21 H21A 108.8 . .
C22 C21 H21A 108.8 . .
N3 C21 H21B 108.8 . .
C22 C21 H21B 108.8 . .
H21A C21 H21B 107.7 . .
N4 C22 C21 113.7(2) . .
N4 C22 H22A 108.8 . .
C21 C22 H22A 108.8 . .
N4 C22 H22B 108.8 . .
C21 C22 H22B 108.8 . .
H22A C22 H22B 107.7 . .
N4 C23 H23A 109.5 . .
N4 C23 H23B 109.5 . .
H23A C23 H23B 109.5 . .
N4 C23 H23C 109.5 . .
H23A C23 H23C 109.5 . .
H23B C23 H23C 109.5 . .
N4 C24 H24A 109.5 . .
N4 C24 H24B 109.5 . .
H24A C24 H24B 109.5 . .
N4 C24 H24C 109.5 . .
H24A C24 H24C 109.5 . .
H24B C24 H24C 109.5 . .
C26 C25 Mn1 127.7(3) . .
C26 C25 Na1 85.82(17) . .
Mn1 C25 Na1 82.41(9) . .
C26 C25 H25 116.2 . .
Mn1 C25 H25 116.2 . .
Na1 C25 H25 103.4 . .
C25 C26 C26 127.7(3) . 3_556
C25 C26 Na1 66.45(15) . .
C26 C26 Na1 119.6(2) 3_556 .
C25 C26 H26 116.2 . .
C26 C26 H26 116.2 3_556 .
Na1 C26 H26 83.8 . .
C28 C27 C29 124.8(14) 3_556 .
C28 C27 Na1 118.8(9) 3_556 .
C29 C27 Na1 65.2(7) . .
C28 C27 H27 117.6 3_556 .
C29 C27 H27 117.6 . .
Na1 C27 H27 86.2 . .
C27 C28 C29 119.6(13) 3_556 .
C27 C28 H28 120.2 3_556 .
C29 C28 H28 120.2 . .
C27 C29 C28 115.4(15) . .
C27 C29 Mn1 120.6(12) . .
C28 C29 Mn1 124.0(10) . .
C27 C29 Na1 87.1(8) . .
C28 C29 Na1 104.5(8) . .
Mn1 C29 Na1 76.9(4) . .

loop_
_geom_bond_atom_site_label_1
_geom_bond_atom_site_label_2
_geom_bond_distance
_geom_bond_site_symmetry_2
Mn1 N2 2.0164(18) .
Mn1 N1 2.1113(18) .
Mn1 C25 2.134(3) .
Mn1 C29 2.406(17) .
Mn1 Na1 3.1797(9) .
Na1 N1 2.444(2) .
Na1 N4 2.477(2) .
Na1 N3 2.536(2) .
Na1 C25 2.656(3) .
Na1 C29 2.695(13) .
Na1 C26 2.890(3) .
Na1 C27 2.965(13) .
Na1 C9 3.114(3) .
Na1 C20 3.129(3) .
Na1 H9B 2.49(3) .
N1 C5 1.481(3) .
N1 C1 1.486(3) .
N2 C14 1.455(3) .
N2 C10 1.464(3) .
N3 C21 1.450(3) .
N3 C20 1.458(3) .
N3 C19 1.461(3) .
N4 C24 1.452(3) .
N4 C22 1.458(3) .
N4 C23 1.460(3) .
C1 C7 1.523(3) .
C1 C2 1.535(3) .
C1 C6 1.540(3) .
C2 C3 1.505(4) .
C2 H2A 0.9900 .
C2 H2B 0.9900 .
C3 C4 1.520(3) .
C3 H3A 0.9900 .
C3 H3B 0.9900 .
C4 C5 1.535(3) .
C4 H4A 0.9900 .
C4 H4B 0.9900 .
C5 C9 1.530(3) .
C5 C8 1.548(3) .
C6 H6A 0.9800 .
C6 H6B 0.9800 .
C6 H6C 0.9800 .
C7 H7A 0.9800 .
C7 H7B 0.9800 .
C7 H7C 0.9800 .
C8 H8A 0.9800 .
C8 H8B 0.9800 .
C8 H8C 0.9800 .
C9 H9A 0.88(3) .
C9 H9B 0.98(3) .
C9 H9C 1.01(3) .
C10 C16 1.501(4) .
C10 C11 1.532(3) .
C10 C15 1.564(4) .
C11 C12 1.520(4) .
C11 H11A 0.9900 .
C11 H11B 0.9900 .
C12 C13 1.510(4) .
C12 H12A 0.9900 .
C12 H12B 0.9900 .
C13 C14 1.549(3) .
C13 H13A 0.9900 .
C13 H13B 0.9900 .
C14 C18 1.527(3) .
C14 C17 1.531(4) .
C15 H15A 0.9800 .
C15 H15B 0.9800 .
C15 H15C 0.9800 .
C16 H16A 0.9800 .
C16 H16B 0.9800 .
C16 H16C 0.9800 .
C17 H17A 0.9800 .
C17 H17B 0.9800 .
C17 H17C 0.9800 .
C18 H18A 0.9800 .
C18 H18B 0.9800 .
C18 H18C 0.9800 .
C19 H19A 0.9800 .
C19 H19B 0.9800 .
C19 H19C 0.9800 .
C20 H20A 0.9800 .
C20 H20B 0.9800 .
C20 H20C 0.9800 .
C21 C22 1.520(4) .
C21 H21A 0.9900 .
C21 H21B 0.9900 .
C22 H22A 0.9900 .
C22 H22B 0.9900 .
C23 H23A 0.9800 .
C23 H23B 0.9800 .
C23 H23C 0.9800 .
C24 H24A 0.9800 .
C24 H24B 0.9800 .
C24 H24C 0.9800 .
C25 C26 1.348(4) .
C25 H25 0.9500 .
C26 C26 1.460(6) 3_556
C26 H26 0.9500 .
C27 C28 1.359(18) 3_556
C27 C29 1.380(19) .
C27 H27 0.9500 .
C28 C27 1.359(18) 3_556
C28 C29 1.44(2) .
C28 H28 0.9500 .

loop_
_geom_torsion_atom_site_label_1
_geom_torsion_atom_site_label_2
_geom_torsion_atom_site_label_3
_geom_torsion_atom_site_label_4
_geom_torsion
_geom_torsion_site_symmetry_1
_geom_torsion_site_symmetry_4
N2 Mn1 Na1 N1 -171.3(5) . .
C25 Mn1 Na1 N1 175.89(13) . .
C29 Mn1 Na1 N1 -163.6(4) . .
N2 Mn1 Na1 N4 72.9(5) . .
N1 Mn1 Na1 N4 -115.88(10) . .
C25 Mn1 Na1 N4 60.01(14) . .
C29 Mn1 Na1 N4 80.5(5) . .
N2 Mn1 Na1 N3 -78.4(5) . .
N1 Mn1 Na1 N3 92.81(12) . .
C25 Mn1 Na1 N3 -91.31(16) . .
C29 Mn1 Na1 N3 -70.8(5) . .
N2 Mn1 Na1 C25 12.9(5) . .
N1 Mn1 Na1 C25 -175.89(13) . .
C29 Mn1 Na1 C25 20.5(4) . .
N2 Mn1 Na1 C29 -7.6(7) . .
N1 Mn1 Na1 C29 163.6(4) . .
C25 Mn1 Na1 C29 -20.5(4) . .
N2 Mn1 Na1 C26 -11.3(5) . .
N1 Mn1 Na1 C26 159.95(9) . .
C25 Mn1 Na1 C26 -24.16(13) . .
C29 Mn1 Na1 C26 -3.7(5) . .
N2 Mn1 Na1 C27 18.0(6) . .
N1 Mn1 Na1 C27 -170.8(3) . .
C25 Mn1 Na1 C27 5.1(3) . .
C29 Mn1 Na1 C27 25.6(5) . .
N2 Mn1 Na1 C9 -112.4(5) . .
N1 Mn1 Na1 C9 58.85(8) . .
C25 Mn1 Na1 C9 -125.26(13) . .
C29 Mn1 Na1 C9 -104.8(4) . .
N2 Mn1 Na1 C20 -54.1(5) . .
N1 Mn1 Na1 C20 117.20(10) . .
C25 Mn1 Na1 C20 -66.91(14) . .
C29 Mn1 Na1 C20 -46.4(5) . .
N2 Mn1 N1 C5 69.54(18) . .
C25 Mn1 N1 C5 -112.61(17) . .
C29 Mn1 N1 C5 -95.2(4) . .
Na1 Mn1 N1 C5 -109.07(16) . .
N2 Mn1 N1 C1 -71.50(18) . .
C25 Mn1 N1 C1 106.36(17) . .
C29 Mn1 N1 C1 123.8(4) . .
Na1 Mn1 N1 C1 109.90(16) . .
N2 Mn1 N1 Na1 178.61(8) . .
C25 Mn1 N1 Na1 -3.54(12) . .
C29 Mn1 N1 Na1 13.9(4) . .
N4 Na1 N1 C5 -131.82(14) . .
N3 Na1 N1 C5 -18.14(17) . .
C25 Na1 N1 C5 120.97(15) . .
C29 Na1 N1 C5 106.2(4) . .
C26 Na1 N1 C5 100.18(14) . .
C27 Na1 N1 C5 127.0(3) . .
C9 Na1 N1 C5 25.04(12) . .
C20 Na1 N1 C5 18.91(17) . .
Mn1 Na1 N1 C5 118.21(14) . .
N4 Na1 N1 C1 -5.89(18) . .
N3 Na1 N1 C1 107.78(15) . .
C25 Na1 N1 C1 -113.11(15) . .
C29 Na1 N1 C1 -127.9(4) . .
C26 Na1 N1 C1 -133.90(14) . .
C27 Na1 N1 C1 -107.1(3) . .
C9 Na1 N1 C1 150.96(16) . .
C20 Na1 N1 C1 144.83(13) . .
Mn1 Na1 N1 C1 -115.87(15) . .
N4 Na1 N1 Mn1 109.97(10) . .
N3 Na1 N1 Mn1 -136.35(8) . .
C25 Na1 N1 Mn1 2.75(9) . .
C29 Na1 N1 Mn1 -12.0(3) . .
C26 Na1 N1 Mn1 -18.04(8) . .
C27 Na1 N1 Mn1 8.7(3) . .
C9 Na1 N1 Mn1 -93.17(8) . .
C20 Na1 N1 Mn1 -99.31(10) . .
N1 Mn1 N2 C14 -88.23(19) . .
C25 Mn1 N2 C14 94.1(2) . .
C29 Mn1 N2 C14 74.9(5) . .
Na1 Mn1 N2 C14 82.1(6) . .
N1 Mn1 N2 C10 93.9(2) . .
C25 Mn1 N2 C10 -83.8(2) . .
C29 Mn1 N2 C10 -103.0(5) . .
Na1 Mn1 N2 C10 -95.8(5) . .
N1 Na1 N3 C21 -138.24(15) . .
N4 Na1 N3 C21 1.29(15) . .
C25 Na1 N3 C21 100.02(18) . .
C29 Na1 N3 C21 109.3(4) . .
C26 Na1 N3 C21 103.83(16) . .
C27 Na1 N3 C21 78.7(3) . .
C9 Na1 N3 C21 -169.71(15) . .
C20 Na1 N3 C21 114.0(2) . .
Mn1 Na1 N3 C21 160.47(13) . .
N1 Na1 N3 C20 107.72(16) . .
N4 Na1 N3 C20 -112.75(16) . .
C25 Na1 N3 C20 -14.0(2) . .
C29 Na1 N3 C20 -4.8(4) . .
C26 Na1 N3 C20 -10.21(17) . .
C27 Na1 N3 C20 -35.4(3) . .
C9 Na1 N3 C20 76.25(15) . .
Mn1 Na1 N3 C20 46.4(2) . .
N1 Na1 N3 C19 -11.9(2) . .
N4 Na1 N3 C19 127.7(2) . .
C25 Na1 N3 C19 -133.6(2) . .
C29 Na1 N3 C19 -124.3(4) . .
C26 Na1 N3 C19 -129.8(2) . .
C27 Na1 N3 C19 -154.9(3) . .
C9 Na1 N3 C19 -43.3(2) . .
C20 Na1 N3 C19 -119.6(3) . .
Mn1 Na1 N3 C19 -73.1(2) . .
N1 Na1 N4 C24 41.7(2) . .
N3 Na1 N4 C24 -92.32(17) . .
C25 Na1 N4 C24 139.75(17) . .
C29 Na1 N4 C24 154.8(4) . .
C26 Na1 N4 C24 168.58(16) . .
C27 Na1 N4 C24 151.1(3) . .
C9 Na1 N4 C24 -61.9(3) . .
C20 Na1 N4 C24 -117.45(17) . .
Mn1 Na1 N4 C24 102.78(16) . .
N1 Na1 N4 C22 160.58(14) . .
N3 Na1 N4 C22 26.57(14) . .
C25 Na1 N4 C22 -101.36(16) . .
C29 Na1 N4 C22 -86.3(4) . .
C26 Na1 N4 C22 -72.53(16) . .
C27 Na1 N4 C22 -90.0(3) . .
C9 Na1 N4 C22 57.0(3) . .
C20 Na1 N4 C22 1.44(15) . .
Mn1 Na1 N4 C22 -138.33(13) . .
N1 Na1 N4 C23 -83.0(2) . .
N3 Na1 N4 C23 142.94(19) . .
C25 Na1 N4 C23 15.0(2) . .
C29 Na1 N4 C23 30.1(5) . .
C26 Na1 N4 C23 43.84(19) . .
C27 Na1 N4 C23 26.4(3) . .
C9 Na1 N4 C23 173.4(2) . .
C20 Na1 N4 C23 117.82(18) . .
Mn1 Na1 N4 C23 -22.0(2) . .
C5 N1 C1 C7 166.26(18) . .
Mn1 N1 C1 C7 -51.99(19) . .
Na1 N1 C1 C7 45.03(18) . .
C5 N1 C1 C2 48.9(2) . .
Mn1 N1 C1 C2 -169.38(15) . .
Na1 N1 C1 C2 -72.36(19) . .
C5 N1 C1 C6 -75.6(2) . .
Mn1 N1 C1 C6 66.2(2) . .
Na1 N1 C1 C6 163.17(16) . .
N1 C1 C2 C3 -52.7(3) . .
C7 C1 C2 C3 -169.5(2) . .
C6 C1 C2 C3 74.5(2) . .
C1 C2 C3 C4 55.8(3) . .
C2 C3 C4 C5 -55.2(3) . .
C1 N1 C5 C9 -165.11(18) . .
Mn1 N1 C5 C9 54.1(2) . .
Na1 N1 C5 C9 -43.33(19) . .
C1 N1 C5 C4 -48.5(2) . .
Mn1 N1 C5 C4 170.67(14) . .
Na1 N1 C5 C4 73.28(18) . .
C1 N1 C5 C8 76.9(2) . .
Mn1 N1 C5 C8 -63.9(2) . .
Na1 N1 C5 C8 -161.28(15) . .
C3 C4 C5 N1 51.6(3) . .
C3 C4 C5 C9 168.0(2) . .
C3 C4 C5 C8 -76.4(2) . .
N1 C5 C9 Na1 31.40(14) . .
C4 C5 C9 Na1 -88.40(16) . .
C8 C5 C9 Na1 154.15(16) . .
N1 Na1 C9 C5 -23.35(11) . .
N4 Na1 C9 C5 96.3(3) . .
N3 Na1 C9 C5 125.51(13) . .
C25 Na1 C9 C5 -104.35(14) . .
C29 Na1 C9 C5 -117.5(4) . .
C26 Na1 C9 C5 -131.86(14) . .
C27 Na1 C9 C5 -118.8(3) . .
C20 Na1 C9 C5 152.17(13) . .
Mn1 Na1 C9 C5 -71.45(12) . .
C14 N2 C10 C16 -167.4(2) . .
Mn1 N2 C10 C16 10.6(3) . .
C14 N2 C10 C11 -49.2(3) . .
Mn1 N2 C10 C11 128.83(19) . .
C14 N2 C10 C15 74.9(3) . .
Mn1 N2 C10 C15 -107.1(2) . .
N2 C10 C11 C12 52.5(3) . .
C16 C10 C11 C12 170.4(2) . .
C15 C10 C11 C12 -74.3(3) . .
C10 C11 C12 C13 -56.5(3) . .
C11 C12 C13 C14 56.4(3) . .
C10 N2 C14 C18 165.3(2) . .
Mn1 N2 C14 C18 -12.7(3) . .
C10 N2 C14 C17 -77.0(3) . .
Mn1 N2 C14 C17 105.0(2) . .
C10 N2 C14 C13 48.9(3) . .
Mn1 N2 C14 C13 -129.08(18) . .
C12 C13 C14 N2 -52.6(3) . .
C12 C13 C14 C18 -169.0(2) . .
C12 C13 C14 C17 77.9(3) . .
C21 N3 C20 Na1 -111.94(18) . .
C19 N3 C20 Na1 128.0(2) . .
N1 Na1 C20 N3 -97.63(16) . .
N4 Na1 C20 N3 62.83(15) . .
C25 Na1 C20 N3 169.03(16) . .
C29 Na1 C20 N3 175.7(3) . .
C26 Na1 C20 N3 169.71(17) . .
C27 Na1 C20 N3 148.1(3) . .
C9 Na1 C20 N3 -102.33(15) . .
Mn1 Na1 C20 N3 -151.99(13) . .
C20 N3 C21 C22 77.3(3) . .
C19 N3 C21 C22 -162.8(2) . .
Na1 N3 C21 C22 -29.7(2) . .
C24 N4 C22 C21 66.3(3) . .
C23 N4 C22 C21 -171.9(2) . .
Na1 N4 C22 C21 -54.5(2) . .
N3 C21 C22 N4 62.3(3) . .
N2 Mn1 C25 C26 -99.7(2) . .
N1 Mn1 C25 C26 82.0(3) . .
C29 Mn1 C25 C26 -4.7(11) . .
Na1 Mn1 C25 C26 78.7(2) . .
N2 Mn1 C25 Na1 -178.40(6) . .
N1 Mn1 C25 Na1 3.29(11) . .
C29 Mn1 C25 Na1 -83.4(11) . .
N1 Na1 C25 C26 -131.7(2) . .
N4 Na1 C25 C26 91.2(2) . .
N3 Na1 C25 C26 8.0(2) . .
C29 Na1 C25 C26 -24.6(13) . .
C27 Na1 C25 C26 62.5(7) . .
C9 Na1 C25 C26 -82.29(19) . .
C20 Na1 C25 C26 1.4(2) . .
Mn1 Na1 C25 C26 -128.9(3) . .
N1 Na1 C25 Mn1 -2.75(9) . .
N4 Na1 C25 Mn1 -139.89(9) . .
N3 Na1 C25 Mn1 136.92(9) . .
C29 Na1 C25 Mn1 104.3(13) . .
C26 Na1 C25 Mn1 128.9(3) . .
C27 Na1 C25 Mn1 -168.6(7) . .
C9 Na1 C25 Mn1 46.63(10) . .
C20 Na1 C25 Mn1 130.35(10) . .
Mn1 C25 C26 C26 172.7(3) . 3_556
Na1 C25 C26 C26 -110.2(4) . 3_556
Mn1 C25 C26 Na1 -77.1(2) . .
N1 Na1 C26 C25 49.2(2) . .
N4 Na1 C26 C25 -96.9(2) . .
N3 Na1 C26 C25 -173.74(19) . .
C29 Na1 C26 C25 25.3(12) . .
C27 Na1 C26 C25 -54.6(6) . .
C9 Na1 C26 C25 96.9(2) . .
C20 Na1 C26 C25 -178.6(2) . .
Mn1 Na1 C26 C25 35.81(18) . .
N1 Na1 C26 C26 170.5(3) . 3_556
N4 Na1 C26 C26 24.4(3) . 3_556
N3 Na1 C26 C26 -52.5(3) . 3_556
C25 Na1 C26 C26 121.3(4) . 3_556
C29 Na1 C26 C26 146.6(14) . 3_556
C27 Na1 C26 C26 66.7(6) . 3_556
C9 Na1 C26 C26 -141.8(3) . 3_556
C20 Na1 C26 C26 -57.3(3) . 3_556
Mn1 Na1 C26 C26 157.1(3) . 3_556
N1 Na1 C27 C28 -167.2(10) . 3_556
N4 Na1 C27 C28 54.9(10) . 3_556
N3 Na1 C27 C28 -15.5(11) . 3_556
C25 Na1 C27 C28 -152.5(15) . 3_556
C29 Na1 C27 C28 -117.7(15) . 3_556
C26 Na1 C27 C28 -84.4(11) . 3_556
C9 Na1 C27 C28 -114.8(10) . 3_556
C20 Na1 C27 C28 -30.9(10) . 3_556
Mn1 Na1 C27 C28 -160.9(11) . 3_556
N1 Na1 C27 C29 -49.6(10) . .
N4 Na1 C27 C29 172.6(10) . .
N3 Na1 C27 C29 102.2(10) . .
C25 Na1 C27 C29 -34.9(8) . .
C26 Na1 C27 C29 33.3(8) . .
C9 Na1 C27 C29 2.9(10) . .
C20 Na1 C27 C29 86.8(10) . .
Mn1 Na1 C27 C29 -43.2(9) . .
C28 C27 C29 C28 4(2) 3_556 .
Na1 C27 C29 C28 -104.7(11) . .
C28 C27 C29 Mn1 -178.1(10) 3_556 .
Na1 C27 C29 Mn1 72.9(7) . .
C28 C27 C29 Na1 108.9(13) 3_556 .
C27 C28 C29 C27 -4(2) 3_556 .
C27 C28 C29 Mn1 178.5(9) 3_556 .
C27 C28 C29 Na1 -97.7(12) 3_556 .
N2 Mn1 C29 C27 100.5(10) . .
N1 Mn1 C29 C27 -91.5(10) . .
C25 Mn1 C29 C27 6.5(7) . .
Na1 Mn1 C29 C27 -78.6(10) . .
N2 Mn1 C29 C28 -82.1(10) . .
N1 Mn1 C29 C28 85.9(10) . .
C25 Mn1 C29 C28 -176(2) . .
Na1 Mn1 C29 C28 98.8(11) . .
N2 Mn1 C29 Na1 179.04(9) . .
N1 Mn1 C29 Na1 -12.9(3) . .
C25 Mn1 C29 Na1 85.0(11) . .
N1 Na1 C29 C27 133.1(10) . .
N4 Na1 C29 C27 -8.0(11) . .
N3 Na1 C29 C27 -91.2(10) . .
C25 Na1 C29 C27 61.3(12) . .
C26 Na1 C29 C27 -70.3(13) . .
C9 Na1 C29 C27 -177.3(10) . .
C20 Na1 C29 C27 -93.4(9) . .
Mn1 Na1 C29 C27 122.3(11) . .
N1 Na1 C29 C28 -111.4(9) . .
N4 Na1 C29 C28 107.5(9) . .
N3 Na1 C29 C28 24.3(10) . .
C25 Na1 C29 C28 177(2) . .
C26 Na1 C29 C28 45.2(12) . .
C27 Na1 C29 C28 115.5(15) . .
C9 Na1 C29 C28 -61.8(9) . .
C20 Na1 C29 C28 22.1(9) . .
Mn1 Na1 C29 C28 -122.2(10) . .
N1 Na1 C29 Mn1 10.8(3) . .
N4 Na1 C29 Mn1 -130.3(2) . .
N3 Na1 C29 Mn1 146.5(2) . .
C25 Na1 C29 Mn1 -61.0(12) . .
C26 Na1 C29 Mn1 167.4(15) . .
C27 Na1 C29 Mn1 -122.3(11) . .
C9 Na1 C29 Mn1 60.4(3) . .
C20 Na1 C29 Mn1 144.3(3) . .
